data_4067175
loop_
_publ_author_name
'Trunkely, Emily F.'
'Epshteyn, Albert'
'Zavalij, Peter Y.'
'Sita, Lawrence R.'

_publ_section_title
;
 Synthesis, Structural Characterization, and Preliminary Reactivity
 Profile of a Series of Monocyclopentadienyl, Monoacetamidinate
 Titanium(III) Alkyl Complexes Bearing \b-Hydrogens
;
_journal_issue 23
_journal_name_full Organometallics
_journal_page_first 6587
_journal_paper_doi 10.1021/om100877d
_journal_volume 29
_journal_year 2010
_chemical_formula_moiety 'C22 H41 N2 Ti'
_chemical_formula_sum 'C22 H41 N2 Ti'
_chemical_formula_weight 381.47
_space_group_IT_number 14
_symmetry_cell_setting monoclinic
_symmetry_space_group_name_Hall '-P 2yn'
_symmetry_space_group_name_H-M 'P 1 21/n 1'
_atom_sites_solution_hydrogens geom
_atom_sites_solution_primary direct
_atom_sites_solution_secondary difmap
_audit_creation_method 'SHELXL-97 & ZCIF'
_cell_angle_alpha 90.00
_cell_angle_beta 94.4350(10)
_cell_angle_gamma 90.00
_cell_formula_units_Z 4
_cell_length_a 11.1945(5)
_cell_length_b 16.3777(8)
_cell_length_c 12.7894(6)
_cell_measurement_reflns_used 8983
_cell_measurement_temperature 220(2)
_cell_measurement_theta_max 29.0
_cell_measurement_theta_min 2.2
_cell_volume 2337.79(19)
_computing_cell_refinement 'SAINT (Bruker, 1999)'
_computing_data_collection 'SMART (Bruker, 1999)'
_computing_data_reduction SAINT
_computing_molecular_graphics 'XSHEL (Bruker, 1999)'
_computing_publication_material SHELXL-97
_computing_structure_refinement 'SHELXL-97 (Sheldrick, 1997)'
_computing_structure_solution 'SHELXS-97 (Sheldrick, 1990)'
_diffrn_ambient_temperature 220(2)
_diffrn_detector 'CCD area detector'
_diffrn_detector_area_resol_mean 8.33
_diffrn_detector_type 'Bruker Smart1000'
_diffrn_measured_fraction_theta_full 0.998
_diffrn_measured_fraction_theta_max 0.998
_diffrn_measurement_details 306,306,306,606,606
_diffrn_measurement_device_type 'three-circle diffractometer'
_diffrn_measurement_method '\w and \f scans'
_diffrn_measurement_specimen_support 'glass capillary'
_diffrn_orient_matrix_type standard
_diffrn_orient_matrix_UB_11 0.0322352
_diffrn_orient_matrix_UB_12 0.0425507
_diffrn_orient_matrix_UB_13 0.0506912
_diffrn_orient_matrix_UB_21 0.0267761
_diffrn_orient_matrix_UB_22 -0.0437167
_diffrn_orient_matrix_UB_23 0.0511446
_diffrn_orient_matrix_UB_31 0.0791936
_diffrn_orient_matrix_UB_32 -0.0025393
_diffrn_orient_matrix_UB_33 -0.0310655
_diffrn_radiation_monochromator graphite
_diffrn_radiation_source 'fine-focus sealed tube'
_diffrn_radiation_type MoK\a
_diffrn_radiation_wavelength 0.71073
_diffrn_reflns_av_R_equivalents 0.0299
_diffrn_reflns_av_sigmaI/netI 0.0170
_diffrn_reflns_limit_h_max 14
_diffrn_reflns_limit_h_min -14
_diffrn_reflns_limit_k_max 21
_diffrn_reflns_limit_k_min -20
_diffrn_reflns_limit_l_max 16
_diffrn_reflns_limit_l_min -16
_diffrn_reflns_number 34995
_diffrn_reflns_theta_full 27.50
_diffrn_reflns_theta_max 27.50
_diffrn_reflns_theta_min 2.21
_diffrn_source_current 30
_diffrn_source_voltage 50
_diffrn_standards_decay_% 0.13
_exptl_absorpt_coefficient_mu 0.373
_exptl_absorpt_correction_T_max 0.911
_exptl_absorpt_correction_T_min 0.842
_exptl_absorpt_correction_type multi-scan
_exptl_absorpt_process_details 'SADABS (Sheldrick, 1996)'
_exptl_crystal_colour red
_exptl_crystal_density_diffrn 1.084
_exptl_crystal_density_method not-measured
_exptl_crystal_description prism
_exptl_crystal_F_000 836
_exptl_crystal_id
;
;
_exptl_crystal_size_max 0.42
_exptl_crystal_size_mid 0.40
_exptl_crystal_size_min 0.25
_refine_diff_density_max 0.298
_refine_diff_density_min -0.289
_refine_diff_density_rms 0.040
_refine_ls_extinction_coef 0.0123(6)
_refine_ls_extinction_expression Fc^*^=kFc[1+0.001xFc^2^\l^3^/sin(2\q)]^-1/4^
_refine_ls_extinction_method SHELXL
_refine_ls_goodness_of_fit_ref 1.000
_refine_ls_hydrogen_treatment constr
_refine_ls_matrix_type full
_refine_ls_number_parameters 305
_refine_ls_number_reflns 5362
_refine_ls_number_restraints 0
_refine_ls_restrained_S_all 1.000
_refine_ls_R_factor_all 0.0433
_refine_ls_R_factor_gt 0.0342
_refine_ls_shift/su_max 0.001
_refine_ls_shift/su_mean 0.000
_refine_ls_structure_factor_coef Fsqd
_refine_ls_weighting_details 'w=1/[\s^2^(Fo^2^)+(0.02P)^2^+1.243P], P=(max(Fo^2^,0)+2Fc^2^)/3'
_refine_ls_weighting_scheme calc
_refine_ls_wR_factor_gt 0.0782
_refine_ls_wR_factor_ref 0.0822
_reflns_number_gt 4540
_reflns_number_total 5362
_reflns_threshold_expression >2sigma(I)
_cod_data_source_file om100877d_si_003.cif
_cod_data_source_block cmpd_3
_cod_depositor_comments
;
The following automatic conversions were performed:

'_symmetry_cell_setting' value 'Monoclinic' changed to 'monoclinic'
according to /home/saulius/struct/CIF-dictionaries/cif_core.dic
dictionary named 'cif_core.dic' version 2.4.1 from 2010-06-29.

Automatic conversion script
Id: cif_fix_values 1715 2011-07-08 13:25:40Z adriana 
;
_cod_original_sg_symbol_H-M P21/n
_cod_database_code 4067175

loop_
_symmetry_equiv_pos_as_xyz
'x, y, z'
'-x+1/2, y+1/2, -z+1/2'
'-x, -y, -z'
'x-1/2, -y-1/2, z-1/2'

loop_
_atom_site_label
_atom_site_type_symbol
_atom_site_fract_x
_atom_site_fract_y
_atom_site_fract_z
_atom_site_U_iso_or_equiv
_atom_site_adp_type
_atom_site_occupancy
_atom_site_symmetry_multiplicity
_atom_site_calc_flag
_atom_site_refinement_flags
_atom_site_disorder_assembly
_atom_site_disorder_group
Ti1 Ti 0.58477(2) 0.732070(16) 0.197676(18) 0.03438(8) Uani 1 1 d . . .
N1 N 0.41061(10) 0.69155(7) 0.20838(9) 0.0396(3) Uani 1 1 d . A .
N2 N 0.46244(11) 0.82006(7) 0.23980(9) 0.0400(3) Uani 1 1 d . A .
C1 C 0.38422(13) 0.76104(10) 0.25565(11) 0.0409(3) Uani 1 1 d . . .
C2 C 0.28047(18) 0.77032(14) 0.32344(17) 0.0675(5) Uani 1 1 d . A .
H2A H 0.3052 0.7535 0.3946 0.138(12) Uiso 1 1 calc R . .
H2B H 0.2143 0.7364 0.2959 0.134(11) Uiso 1 1 calc R . .
H2C H 0.2552 0.8270 0.3234 0.144(12) Uiso 1 1 calc R . .
C3 C 0.34000(16) 0.61691(11) 0.21806(15) 0.0550(4) Uani 1 1 d . . .
H3 H 0.3099 0.6154 0.2888 0.062(5) Uiso 1 1 calc R A .
C4 C 0.23320(17) 0.61568(14) 0.1363(2) 0.0742(6) Uani 1 1 d . A .
H4A H 0.1828 0.6628 0.1461 0.083(7) Uiso 1 1 calc R . .
H4B H 0.1872 0.5662 0.1443 0.093(7) Uiso 1 1 calc R . .
H4C H 0.2617 0.6172 0.0666 0.097(8) Uiso 1 1 calc R . .
C5 C 0.4194(2) 0.54336(11) 0.2055(2) 0.0750(6) Uani 1 1 d . A .
H5A H 0.4498 0.5444 0.1365 0.078(7) Uiso 1 1 calc R . .
H5B H 0.3733 0.4939 0.2132 0.093(7) Uiso 1 1 calc R . .
H5C H 0.4860 0.5447 0.2587 0.078(7) Uiso 1 1 calc R . .
C6 C 0.45404(16) 0.90149(11) 0.28662(14) 0.0545(4) Uani 1 1 d . . .
H6 H 0.3685 0.9136 0.2943 0.065(5) Uiso 1 1 calc R A .
C7 C 0.5016(3) 0.96439(12) 0.2155(2) 0.0823(7) Uani 1 1 d . A .
H7A H 0.5865 0.9551 0.2099 0.108(9) Uiso 1 1 calc R . .
H7B H 0.4899 1.0184 0.2441 0.098(8) Uiso 1 1 calc R . .
H7C H 0.4594 0.9604 0.1466 0.112(10) Uiso 1 1 calc R . .
C8 C 0.5207(3) 0.90566(16) 0.39349(18) 0.0980(9) Uani 1 1 d . A .
H8A H 0.4835 0.8690 0.4410 0.147 Uiso 1 1 calc R . .
H8B H 0.5180 0.9611 0.4200 0.147 Uiso 1 1 calc R . .
H8C H 0.6034 0.8896 0.3883 0.147 Uiso 1 1 calc R . .
C11 C 0.6705(10) 0.6944(5) 0.3432(10) 0.0502(15) Uani 0.735(6) 1 d P A 1
H11A H 0.7101 0.6422 0.3316 0.060 Uiso 0.735(6) 1 calc PR A 1
H11B H 0.7338 0.7342 0.3628 0.060 Uiso 0.735(6) 1 calc PR A 1
C12 C 0.5942(5) 0.6835(3) 0.4398(4) 0.0585(9) Uani 0.735(6) 1 d P A 1
H12A H 0.5594 0.7367 0.4553 0.070 Uiso 0.735(6) 1 calc PR A 1
H12B H 0.5276 0.6466 0.4192 0.070 Uiso 0.735(6) 1 calc PR A 1
C13 C 0.6586(3) 0.6507(2) 0.5412(2) 0.0604(9) Uani 0.735(6) 1 d P A 1
H13A H 0.7297 0.6842 0.5593 0.072 Uiso 0.735(6) 1 calc PR A 1
H13B H 0.6053 0.6562 0.5981 0.072 Uiso 0.735(6) 1 calc PR A 1
C14 C 0.6963(4) 0.5632(2) 0.5342(3) 0.0876(13) Uani 0.735(6) 1 d P A 1
H14A H 0.6267 0.5296 0.5147 0.131 Uiso 0.735(6) 1 calc PR A 1
H14B H 0.7327 0.5455 0.6017 0.131 Uiso 0.735(6) 1 calc PR A 1
H14C H 0.7538 0.5578 0.4817 0.131 Uiso 0.735(6) 1 calc PR A 1
C11A C 0.682(3) 0.6759(15) 0.339(3) 0.051(4) Uani 0.265(6) 1 d P A 2
H11C H 0.7182 0.6250 0.3167 0.061 Uiso 0.265(6) 1 calc PR A 2
H11D H 0.7476 0.7127 0.3625 0.061 Uiso 0.265(6) 1 calc PR A 2
C12A C 0.6199(14) 0.6582(10) 0.4249(12) 0.066(3) Uani 0.265(6) 1 d P A 2
H12C H 0.5593 0.6164 0.4060 0.079 Uiso 0.265(6) 1 calc PR A 2
H12D H 0.5784 0.7073 0.4466 0.079 Uiso 0.265(6) 1 calc PR A 2
C13A C 0.7042(8) 0.6273(8) 0.5165(8) 0.069(3) Uani 0.265(6) 1 d P A 2
H13C H 0.7526 0.5823 0.4921 0.082 Uiso 0.265(6) 1 calc PR A 2
H13D H 0.7588 0.6714 0.5405 0.082 Uiso 0.265(6) 1 calc PR A 2
C14A C 0.6372(9) 0.5986(9) 0.6061(8) 0.112(5) Uani 0.265(6) 1 d P A 2
H14D H 0.5982 0.6447 0.6367 0.168 Uiso 0.265(6) 1 calc PR A 2
H14E H 0.6926 0.5735 0.6586 0.168 Uiso 0.265(6) 1 calc PR A 2
H14F H 0.5773 0.5589 0.5810 0.168 Uiso 0.265(6) 1 calc PR A 2
C20 C 0.77029(13) 0.71421(10) 0.12142(12) 0.0452(3) Uani 1 1 d . A .
C21 C 0.68968(13) 0.65638(10) 0.07317(12) 0.0438(3) Uani 1 1 d . A .
C22 C 0.59723(12) 0.69993(10) 0.01558(11) 0.0411(3) Uani 1 1 d . A .
C23 C 0.62043(13) 0.78407(10) 0.02816(11) 0.0425(3) Uani 1 1 d . A .
C24 C 0.72766(13) 0.79349(10) 0.09389(12) 0.0451(3) Uani 1 1 d . A .
C25 C 0.88838(15) 0.69456(15) 0.18088(16) 0.0661(5) Uani 1 1 d . . .
H25A H 0.9493 0.6869 0.1318 0.109(9) Uiso 1 1 calc R A .
H25B H 0.8804 0.6449 0.2211 0.122(10) Uiso 1 1 calc R . .
H25C H 0.9114 0.7392 0.2280 0.112(9) Uiso 1 1 calc R . .
C26 C 0.70734(19) 0.56547(11) 0.07595(17) 0.0657(5) Uani 1 1 d . . .
H26A H 0.7728 0.5510 0.0341 0.103(8) Uiso 1 1 calc R A .
H26B H 0.6345 0.5387 0.0477 0.102(8) Uiso 1 1 calc R . .
H26C H 0.7260 0.5480 0.1478 0.104(9) Uiso 1 1 calc R . .
C27 C 0.49553(15) 0.66417(13) -0.05319(13) 0.0570(4) Uani 1 1 d . . .
H27A H 0.4238 0.6965 -0.0468 0.084(7) Uiso 1 1 calc R A .
H27B H 0.4813 0.6085 -0.0316 0.105(9) Uiso 1 1 calc R . .
H27C H 0.5158 0.6645 -0.1256 0.079(6) Uiso 1 1 calc R . .
C28 C 0.54824(18) 0.85109(12) -0.02658(14) 0.0605(5) Uani 1 1 d . . .
H28A H 0.5588 0.8493 -0.1011 0.100(8) Uiso 1 1 calc R A .
H28B H 0.5752 0.9035 0.0015 0.085(7) Uiso 1 1 calc R . .
H28C H 0.4642 0.8437 -0.0155 0.104(8) Uiso 1 1 calc R . .
C29 C 0.79362(18) 0.87153(13) 0.1208(2) 0.0730(6) Uani 1 1 d . . .
H29A H 0.8218 0.8711 0.1944 0.112(10) Uiso 1 1 calc R A .
H29B H 0.7402 0.9175 0.1068 0.088(7) Uiso 1 1 calc R . .
H29C H 0.8615 0.8763 0.0784 0.112(9) Uiso 1 1 calc R . .

loop_
_atom_site_aniso_label
_atom_site_aniso_U_11
_atom_site_aniso_U_22
_atom_site_aniso_U_33
_atom_site_aniso_U_23
_atom_site_aniso_U_13
_atom_site_aniso_U_12
Ti1 0.03167(13) 0.04040(15) 0.03115(13) -0.00022(10) 0.00302(9) 0.00038(10)
N1 0.0371(6) 0.0429(7) 0.0393(6) 0.0001(5) 0.0060(5) -0.0059(5)
N2 0.0385(6) 0.0425(7) 0.0395(6) -0.0081(5) 0.0069(5) -0.0004(5)
C1 0.0368(7) 0.0537(9) 0.0326(7) -0.0012(6) 0.0064(5) -0.0014(6)
C2 0.0580(11) 0.0839(15) 0.0651(12) -0.0107(10) 0.0334(9) -0.0059(10)
C3 0.0547(9) 0.0511(10) 0.0606(10) 0.0060(8) 0.0124(8) -0.0145(8)
C4 0.0501(10) 0.0684(13) 0.1029(18) -0.0049(12) -0.0014(11) -0.0242(10)
C5 0.0778(14) 0.0458(11) 0.1006(17) 0.0081(10) 0.0025(13) -0.0107(10)
C6 0.0535(9) 0.0511(9) 0.0597(10) -0.0194(8) 0.0094(8) 0.0032(8)
C7 0.112(2) 0.0432(11) 0.0933(17) -0.0146(10) 0.0183(15) -0.0054(11)
C8 0.146(2) 0.0804(16) 0.0640(13) -0.0310(12) -0.0148(14) -0.0027(16)
C11 0.048(2) 0.054(4) 0.047(2) 0.003(3) -0.0041(17) 0.010(3)
C12 0.062(2) 0.073(3) 0.0400(17) 0.0076(17) 0.0034(15) 0.0172(18)
C13 0.066(2) 0.074(2) 0.0404(15) 0.0016(13) 0.0026(13) 0.0078(16)
C14 0.117(3) 0.072(2) 0.075(2) 0.0214(17) 0.011(2) 0.0125(19)
C11A 0.059(7) 0.045(8) 0.045(8) 0.013(6) -0.015(6) 0.018(6)
C12A 0.070(8) 0.078(9) 0.049(6) 0.009(6) 0.002(5) 0.018(5)
C13A 0.052(5) 0.106(10) 0.048(5) 0.025(5) 0.003(4) 0.003(5)
C14A 0.073(6) 0.198(14) 0.066(6) 0.066(7) 0.004(5) 0.004(7)
C20 0.0321(7) 0.0596(10) 0.0443(8) -0.0025(7) 0.0052(6) 0.0063(6)
C21 0.0402(7) 0.0505(9) 0.0411(7) -0.0047(6) 0.0053(6) 0.0097(6)
C22 0.0365(7) 0.0554(9) 0.0319(7) -0.0029(6) 0.0061(5) 0.0049(6)
C23 0.0381(7) 0.0550(9) 0.0358(7) 0.0073(6) 0.0111(6) 0.0065(6)
C24 0.0361(7) 0.0535(9) 0.0472(8) 0.0008(7) 0.0119(6) -0.0033(6)
C25 0.0351(8) 0.0918(15) 0.0699(12) -0.0079(12) -0.0046(8) 0.0119(9)
C26 0.0665(12) 0.0544(11) 0.0755(13) -0.0127(10) 0.0021(10) 0.0177(9)
C27 0.0506(9) 0.0772(13) 0.0419(8) -0.0092(8) -0.0037(7) 0.0023(9)
C28 0.0658(11) 0.0656(12) 0.0507(10) 0.0154(9) 0.0090(8) 0.0155(9)
C29 0.0538(11) 0.0662(13) 0.1005(18) 0.0007(11) 0.0159(11) -0.0166(10)

loop_
_atom_type_symbol
_atom_type_description
_atom_type_scat_dispersion_real
_atom_type_scat_dispersion_imag
_atom_type_scat_source
C C 0.0033 0.0016 'International Tables Vol C Tables 4.2.6.8 and 6.1.1.4'
H H 0.0000 0.0000 'International Tables Vol C Tables 4.2.6.8 and 6.1.1.4'
N N 0.0061 0.0033 'International Tables Vol C Tables 4.2.6.8 and 6.1.1.4'
Ti Ti 0.2776 0.4457 'International Tables Vol C Tables 4.2.6.8 and 6.1.1.4'

loop_
_geom_angle_atom_site_label_1
_geom_angle_atom_site_label_2
_geom_angle_atom_site_label_3
_geom_angle
N1 Ti1 N2 64.22(5)
N1 Ti1 C11 102.3(3)
N2 Ti1 C11 103.6(3)
N1 Ti1 C11A 102.4(10)
N2 Ti1 C11A 111.3(7)
C11 Ti1 C11A 8.3(9)
N1 Ti1 C24 148.01(5)
N2 Ti1 C24 109.57(5)
C11 Ti1 C24 109.5(3)
C11A Ti1 C24 108.7(10)
N1 Ti1 C20 147.39(5)
N2 Ti1 C20 143.27(5)
C11 Ti1 C20 88.5(3)
C11A Ti1 C20 84.0(9)
C24 Ti1 C20 34.68(6)
N1 Ti1 C23 113.42(5)
N2 Ti1 C23 98.45(5)
C11 Ti1 C23 143.5(3)
C11A Ti1 C23 140.9(10)
C24 Ti1 C23 34.62(5)
C20 Ti1 C23 57.32(5)
N1 Ti1 C21 112.95(5)
N2 Ti1 C21 153.36(5)
C11 Ti1 C21 102.8(3)
C11A Ti1 C21 95.3(7)
C24 Ti1 C21 57.50(6)
C20 Ti1 C21 34.50(5)
C23 Ti1 C21 57.11(5)
N1 Ti1 C22 96.85(5)
N2 Ti1 C22 119.34(5)
C11 Ti1 C22 137.0(3)
C11A Ti1 C22 129.3(7)
C24 Ti1 C22 57.30(5)
C20 Ti1 C22 57.17(5)
C23 Ti1 C22 34.19(5)
C21 Ti1 C22 34.32(5)
C1 N1 C3 122.27(13)
C1 N1 Ti1 89.95(9)
C3 N1 Ti1 142.01(11)
C1 N2 C6 122.30(13)
C1 N2 Ti1 89.45(9)
C6 N2 Ti1 142.80(10)
N2 C1 N1 112.32(12)
N2 C1 C2 123.99(15)
N1 C1 C2 123.64(15)
C1 C2 H2A 109.5
C1 C2 H2B 109.5
H2A C2 H2B 109.5
C1 C2 H2C 109.5
H2A C2 H2C 109.5
H2B C2 H2C 109.5
N1 C3 C5 109.26(14)
N1 C3 C4 110.61(15)
C5 C3 C4 110.63(17)
N1 C3 H3 108.8
C5 C3 H3 108.8
C4 C3 H3 108.8
C3 C4 H4A 109.5
C3 C4 H4B 109.5
H4A C4 H4B 109.5
C3 C4 H4C 109.5
H4A C4 H4C 109.5
H4B C4 H4C 109.5
C3 C5 H5A 109.5
C3 C5 H5B 109.5
H5A C5 H5B 109.5
C3 C5 H5C 109.5
H5A C5 H5C 109.5
H5B C5 H5C 109.5
N2 C6 C7 109.87(14)
N2 C6 C8 111.61(16)
C7 C6 C8 110.17(19)
N2 C6 H6 108.4
C7 C6 H6 108.4
C8 C6 H6 108.4
C6 C7 H7A 109.5
C6 C7 H7B 109.5
H7A C7 H7B 109.5
C6 C7 H7C 109.5
H7A C7 H7C 109.5
H7B C7 H7C 109.5
C6 C8 H8A 109.5
C6 C8 H8B 109.5
H8A C8 H8B 109.5
C6 C8 H8C 109.5
H8A C8 H8C 109.5
H8B C8 H8C 109.5
C12 C11 Ti1 119.2(6)
C12 C11 H11A 107.5
Ti1 C11 H11A 107.5
C12 C11 H11B 107.5
Ti1 C11 H11B 107.5
H11A C11 H11B 107.0
C13 C12 C11 117.3(5)
C13 C12 H12A 108.0
C11 C12 H12A 108.0
C13 C12 H12B 108.0
C11 C12 H12B 108.0
H12A C12 H12B 107.2
C14 C13 C12 113.7(3)
C14 C13 H13A 108.8
C12 C13 H13A 108.8
C14 C13 H13B 108.8
C12 C13 H13B 108.8
H13A C13 H13B 107.7
C12A C11A Ti1 119(2)
C12A C11A H11C 107.5
Ti1 C11A H11C 107.5
C12A C11A H11D 107.5
Ti1 C11A H11D 107.5
H11C C11A H11D 107.0
C11A C12A C13A 111.2(17)
C11A C12A H12C 109.4
C13A C12A H12C 109.4
C11A C12A H12D 109.4
C13A C12A H12D 109.4
H12C C12A H12D 108.0
C14A C13A C12A 111.9(9)
C14A C13A H13C 109.2
C12A C13A H13C 109.2
C14A C13A H13D 109.2
C12A C13A H13D 109.2
H13C C13A H13D 107.9
C13A C14A H14D 109.5
C13A C14A H14E 109.5
H14D C14A H14E 109.5
C13A C14A H14F 109.5
H14D C14A H14F 109.5
H14E C14A H14F 109.5
C21 C20 C24 108.25(13)
C21 C20 C25 125.53(16)
C24 C20 C25 125.85(16)
C21 C20 Ti1 73.38(8)
C24 C20 Ti1 72.65(8)
C25 C20 Ti1 125.34(12)
C22 C21 C20 107.77(14)
C22 C21 C26 126.96(15)
C20 C21 C26 125.05(15)
C22 C21 Ti1 73.08(8)
C20 C21 Ti1 72.12(8)
C26 C21 Ti1 124.57(12)
C23 C22 C21 108.20(13)
C23 C22 C27 124.93(14)
C21 C22 C27 126.76(15)
C23 C22 Ti1 72.48(8)
C21 C22 Ti1 72.60(8)
C27 C22 Ti1 123.69(10)
C22 C23 C24 108.28(13)
C22 C23 C28 124.96(15)
C24 C23 C28 126.58(16)
C22 C23 Ti1 73.32(8)
C24 C23 Ti1 72.22(8)
C28 C23 Ti1 124.11(10)
C20 C24 C23 107.49(14)
C20 C24 C29 124.89(16)
C23 C24 C29 127.29(16)
C20 C24 Ti1 72.68(9)
C23 C24 Ti1 73.15(8)
C29 C24 Ti1 124.86(12)
C20 C25 H25A 109.5
C20 C25 H25B 109.5
H25A C25 H25B 109.5
C20 C25 H25C 109.5
H25A C25 H25C 109.5
H25B C25 H25C 109.5
C21 C26 H26A 109.5
C21 C26 H26B 109.5
H26A C26 H26B 109.5
C21 C26 H26C 109.5
H26A C26 H26C 109.5
H26B C26 H26C 109.5
C22 C27 H27A 109.5
C22 C27 H27B 109.5
H27A C27 H27B 109.5
C22 C27 H27C 109.5
H27A C27 H27C 109.5
H27B C27 H27C 109.5
C23 C28 H28A 109.5
C23 C28 H28B 109.5
H28A C28 H28B 109.5
C23 C28 H28C 109.5
H28A C28 H28C 109.5
H28B C28 H28C 109.5
C24 C29 H29A 109.5
C24 C29 H29B 109.5
H29A C29 H29B 109.5
C24 C29 H29C 109.5
H29A C29 H29C 109.5
H29B C29 H29C 109.5

loop_
_geom_bond_atom_site_label_1
_geom_bond_atom_site_label_2
_geom_bond_distance
Ti1 N1 2.0739(12)
Ti1 N2 2.0872(12)
Ti1 C11 2.119(12)
Ti1 C11A 2.23(3)
Ti1 C24 2.3793(15)
Ti1 C20 2.3797(14)
Ti1 C23 2.3914(14)
Ti1 C21 2.3961(14)
Ti1 C22 2.4022(14)
N1 C1 1.3325(19)
N1 C3 1.4661(19)
N2 C1 1.3303(19)
N2 C6 1.4679(19)
C1 C2 1.510(2)
C2 H2A 0.9700
C2 H2B 0.9700
C2 H2C 0.9700
C3 C5 1.513(3)
C3 C4 1.526(3)
C3 H3 0.9900
C4 H4A 0.9700
C4 H4B 0.9700
C4 H4C 0.9700
C5 H5A 0.9700
C5 H5B 0.9700
C5 H5C 0.9700
C6 C7 1.499(3)
C6 C8 1.507(3)
C6 H6 0.9900
C7 H7A 0.9700
C7 H7B 0.9700
C7 H7C 0.9700
C8 H8A 0.9700
C8 H8B 0.9700
C8 H8C 0.9700
C11 C12 1.565(13)
C11 H11A 0.9800
C11 H11B 0.9800
C12 C13 1.532(6)
C12 H12A 0.9800
C12 H12B 0.9800
C13 C14 1.498(5)
C13 H13A 0.9800
C13 H13B 0.9800
C14 H14A 0.9700
C14 H14B 0.9700
C14 H14C 0.9700
C11A C12A 1.37(4)
C11A H11C 0.9800
C11A H11D 0.9800
C12A C13A 1.532(17)
C12A H12C 0.9800
C12A H12D 0.9800
C13A C14A 1.494(13)
C13A H13C 0.9800
C13A H13D 0.9800
C14A H14D 0.9700
C14A H14E 0.9700
C14A H14F 0.9700
C20 C21 1.416(2)
C20 C24 1.418(2)
C20 C25 1.508(2)
C21 C22 1.416(2)
C21 C26 1.502(2)
C22 C23 1.409(2)
C22 C27 1.503(2)
C23 C24 1.420(2)
C23 C28 1.504(2)
C24 C29 1.503(2)
C25 H25A 0.9700
C25 H25B 0.9700
C25 H25C 0.9700
C26 H26A 0.9700
C26 H26B 0.9700
C26 H26C 0.9700
C27 H27A 0.9700
C27 H27B 0.9700
C27 H27C 0.9700
C28 H28A 0.9700
C28 H28B 0.9700
C28 H28C 0.9700
C29 H29A 0.9700
C29 H29B 0.9700
C29 H29C 0.9700

loop_
_geom_torsion_atom_site_label_1
_geom_torsion_atom_site_label_2
_geom_torsion_atom_site_label_3
_geom_torsion_atom_site_label_4
_geom_torsion
N2 Ti1 N1 C1 -12.21(8)
C11 Ti1 N1 C1 87.2(3)
C11A Ti1 N1 C1 95.6(7)
C24 Ti1 N1 C1 -98.13(12)
C20 Ti1 N1 C1 -165.91(10)
C23 Ti1 N1 C1 -100.41(9)
C21 Ti1 N1 C1 -163.08(8)
C22 Ti1 N1 C1 -131.56(9)
N2 Ti1 N1 C3 -162.24(18)
C11 Ti1 N1 C3 -62.9(3)
C11A Ti1 N1 C3 -54.4(7)
C24 Ti1 N1 C3 111.84(18)
C20 Ti1 N1 C3 44.1(2)
C23 Ti1 N1 C3 109.56(17)
C21 Ti1 N1 C3 46.90(18)
C22 Ti1 N1 C3 78.42(17)
N1 Ti1 N2 C1 12.23(8)
C11 Ti1 N2 C1 -85.0(3)
C11A Ti1 N2 C1 -81.7(10)
C24 Ti1 N2 C1 158.11(9)
C20 Ti1 N2 C1 168.70(9)
C23 Ti1 N2 C1 124.23(9)
C21 Ti1 N2 C1 102.39(13)
C22 Ti1 N2 C1 95.36(9)
N1 Ti1 N2 C6 162.84(19)
C11 Ti1 N2 C6 65.6(4)
C11A Ti1 N2 C6 68.9(10)
C24 Ti1 N2 C6 -51.28(18)
C20 Ti1 N2 C6 -40.7(2)
C23 Ti1 N2 C6 -85.17(18)
C21 Ti1 N2 C6 -107.01(19)
C22 Ti1 N2 C6 -114.03(17)
C6 N2 C1 N1 -178.17(13)
Ti1 N2 C1 N1 -18.72(12)
C6 N2 C1 C2 -0.8(2)
Ti1 N2 C1 C2 158.67(16)
C3 N1 C1 N2 177.52(13)
Ti1 N1 C1 N2 18.85(12)
C3 N1 C1 C2 0.1(2)
Ti1 N1 C1 C2 -158.56(16)
C1 N1 C3 C5 -151.99(16)
Ti1 N1 C3 C5 -8.2(3)
C1 N1 C3 C4 86.0(2)
Ti1 N1 C3 C4 -130.23(17)
C1 N2 C6 C7 -148.69(17)
Ti1 N2 C6 C7 66.8(2)
C1 N2 C6 C8 88.8(2)
Ti1 N2 C6 C8 -55.7(3)
N1 Ti1 C11 C12 -26.1(6)
N2 Ti1 C11 C12 40.0(7)
C11A Ti1 C11 C12 -118(10)
C24 Ti1 C11 C12 156.9(5)
C20 Ti1 C11 C12 -175.0(6)
C23 Ti1 C11 C12 165.6(4)
C21 Ti1 C11 C12 -143.4(5)
C22 Ti1 C11 C12 -140.5(4)
Ti1 C11 C12 C13 175.9(4)
C11 C12 C13 C14 -68.7(7)
N1 Ti1 C11A C12A -27(2)
N2 Ti1 C11A C12A 40(2)
C11 Ti1 C11A C12A 63(8)
C24 Ti1 C11A C12A 161.0(18)
C20 Ti1 C11A C12A -174(2)
C23 Ti1 C11A C12A 177.0(12)
C21 Ti1 C11A C12A -141.6(19)
C22 Ti1 C11A C12A -136.4(15)
Ti1 C11A C12A C13A -175.0(13)
C11A C12A C13A C14A -173.4(17)
N1 Ti1 C20 C21 4.62(15)
N2 Ti1 C20 C21 -133.55(10)
C11 Ti1 C20 C21 115.4(3)
C11A Ti1 C20 C21 108.4(8)
C24 Ti1 C20 C21 -115.83(13)
C23 Ti1 C20 C21 -78.13(10)
C22 Ti1 C20 C21 -37.21(9)
N1 Ti1 C20 C24 120.45(11)
N2 Ti1 C20 C24 -17.71(14)
C11 Ti1 C20 C24 -128.8(3)
C11A Ti1 C20 C24 -135.7(8)
C23 Ti1 C20 C24 37.70(9)
C21 Ti1 C20 C24 115.83(13)
C22 Ti1 C20 C24 78.62(10)
N1 Ti1 C20 C25 -117.51(16)
N2 Ti1 C20 C25 104.33(17)
C11 Ti1 C20 C25 -6.7(3)
C11A Ti1 C20 C25 -13.7(8)
C24 Ti1 C20 C25 122.0(2)
C23 Ti1 C20 C25 159.74(18)
C21 Ti1 C20 C25 -122.1(2)
C22 Ti1 C20 C25 -159.34(18)
C24 C20 C21 C22 0.10(17)
C25 C20 C21 C22 -173.22(15)
Ti1 C20 C21 C22 64.87(10)
C24 C20 C21 C26 175.09(16)
C25 C20 C21 C26 1.8(3)
Ti1 C20 C21 C26 -120.13(17)
C24 C20 C21 Ti1 -64.77(10)
C25 C20 C21 Ti1 121.91(17)
N1 Ti1 C21 C22 67.01(10)
N2 Ti1 C21 C22 -10.90(17)
C11 Ti1 C21 C22 176.5(3)
C11A Ti1 C21 C22 172.9(10)
C24 Ti1 C21 C22 -78.30(10)
C20 Ti1 C21 C22 -115.69(14)
C23 Ti1 C21 C22 -36.89(9)
N1 Ti1 C21 C20 -177.30(9)
N2 Ti1 C21 C20 104.79(13)
C11 Ti1 C21 C20 -67.8(3)
C11A Ti1 C21 C20 -71.4(10)
C24 Ti1 C21 C20 37.39(9)
C23 Ti1 C21 C20 78.80(10)
C22 Ti1 C21 C20 115.69(14)
N1 Ti1 C21 C26 -56.60(15)
N2 Ti1 C21 C26 -134.52(15)
C11 Ti1 C21 C26 52.9(4)
C11A Ti1 C21 C26 49.3(10)
C24 Ti1 C21 C26 158.09(16)
C20 Ti1 C21 C26 120.70(18)
C23 Ti1 C21 C26 -160.50(16)
C22 Ti1 C21 C26 -123.62(18)
C20 C21 C22 C23 -0.03(16)
C26 C21 C22 C23 -174.90(16)
Ti1 C21 C22 C23 64.21(10)
C20 C21 C22 C27 176.32(14)
C26 C21 C22 C27 1.5(3)
Ti1 C21 C22 C27 -119.43(15)
C20 C21 C22 Ti1 -64.24(10)
C26 C21 C22 Ti1 120.89(17)
N1 Ti1 C22 C23 122.39(9)
N2 Ti1 C22 C23 58.17(10)
C11 Ti1 C22 C23 -121.3(5)
C11A Ti1 C22 C23 -125.4(12)
C24 Ti1 C22 C23 -37.32(8)
C20 Ti1 C22 C23 -78.84(9)
C21 Ti1 C22 C23 -116.25(13)
N1 Ti1 C22 C21 -121.37(9)
N2 Ti1 C22 C21 174.42(9)
C11 Ti1 C22 C21 -5.0(5)
C11A Ti1 C22 C21 -9.1(12)
C24 Ti1 C22 C21 78.92(10)
C20 Ti1 C22 C21 37.41(9)
C23 Ti1 C22 C21 116.25(13)
N1 Ti1 C22 C27 1.65(14)
N2 Ti1 C22 C27 -62.56(15)
C11 Ti1 C22 C27 118.0(5)
C11A Ti1 C22 C27 113.9(13)
C24 Ti1 C22 C27 -158.06(16)
C20 Ti1 C22 C27 160.43(16)
C23 Ti1 C22 C27 -120.74(17)
C21 Ti1 C22 C27 123.02(18)
C21 C22 C23 C24 -0.05(16)
C27 C22 C23 C24 -176.49(14)
Ti1 C22 C23 C24 64.24(10)
C21 C22 C23 C28 175.40(14)
C27 C22 C23 C28 -1.0(2)
Ti1 C22 C23 C28 -120.32(14)
C21 C22 C23 Ti1 -64.29(10)
C27 C22 C23 Ti1 119.27(14)
N1 Ti1 C23 C22 -66.03(9)
N2 Ti1 C23 C22 -131.51(8)
C11 Ti1 C23 C22 101.5(4)
C11A Ti1 C23 C22 88.7(12)
C24 Ti1 C23 C22 116.10(13)
C20 Ti1 C23 C22 78.34(9)
C21 Ti1 C23 C22 37.03(8)
N1 Ti1 C23 C24 177.87(9)
N2 Ti1 C23 C24 112.39(9)
C11 Ti1 C23 C24 -14.6(4)
C11A Ti1 C23 C24 -27.4(12)
C20 Ti1 C23 C24 -37.76(9)
C21 Ti1 C23 C24 -79.07(10)
C22 Ti1 C23 C24 -116.10(13)
N1 Ti1 C23 C28 55.28(16)
N2 Ti1 C23 C28 -10.21(15)
C11 Ti1 C23 C28 -137.2(4)
C11A Ti1 C23 C28 -150.0(12)
C24 Ti1 C23 C28 -122.59(19)
C20 Ti1 C23 C28 -160.35(17)
C21 Ti1 C23 C28 158.34(17)
C22 Ti1 C23 C28 121.31(18)
C21 C20 C24 C23 -0.13(17)
C25 C20 C24 C23 173.16(15)
Ti1 C20 C24 C23 -65.38(10)
C21 C20 C24 C29 -173.91(16)
C25 C20 C24 C29 -0.6(3)
Ti1 C20 C24 C29 120.83(17)
C21 C20 C24 Ti1 65.25(10)
C25 C20 C24 Ti1 -121.45(16)
C22 C23 C24 C20 0.11(16)
C28 C23 C24 C20 -175.24(14)
Ti1 C23 C24 C20 65.07(10)
C22 C23 C24 C29 173.70(16)
C28 C23 C24 C29 -1.7(3)
Ti1 C23 C24 C29 -121.34(17)
C22 C23 C24 Ti1 -64.96(10)
C28 C23 C24 Ti1 119.69(15)
N1 Ti1 C24 C20 -118.73(11)
N2 Ti1 C24 C20 168.87(9)
C11 Ti1 C24 C20 55.8(3)
C11A Ti1 C24 C20 47.1(7)
C23 Ti1 C24 C20 -115.04(13)
C21 Ti1 C24 C20 -37.19(9)
C22 Ti1 C24 C20 -78.19(10)
N1 Ti1 C24 C23 -3.68(15)
N2 Ti1 C24 C23 -76.09(10)
C11 Ti1 C24 C23 170.8(3)
C11A Ti1 C24 C23 162.1(7)
C20 Ti1 C24 C23 115.04(13)
C21 Ti1 C24 C23 77.85(10)
C22 Ti1 C24 C23 36.85(9)
N1 Ti1 C24 C29 120.41(16)
N2 Ti1 C24 C29 48.01(16)
C11 Ti1 C24 C29 -65.1(3)
C11A Ti1 C24 C29 -73.8(7)
C20 Ti1 C24 C29 -120.86(19)
C23 Ti1 C24 C29 124.10(19)
C21 Ti1 C24 C29 -158.05(17)
C22 Ti1 C24 C29 160.95(17)
